data_4109805
loop_
_publ_author_name
'Andrew V. Pawlikowski'
'April D. Getty'
'Karen I. Goldberg'

_publ_contact_author_address
;
Department of Chemistry, BOX 351700
University of Washington
Seattle, WA 98195
USA
;
_publ_contact_author_email wernerka@u.washington.edu
_publ_contact_author_name 'Werner Kaminsky'
_publ_section_title
;
 Alkyl Carbon-Nitrogen Reductive Elimination from Platinum(IV)-Sulfonamide
 Complexes
;
_journal_name_full 'Journal of the American Chemical Society'
_journal_page_first 10382
_journal_page_last 10393
_journal_paper_doi 10.1021/ja069191h
_journal_volume 129
_journal_year 2007
_chemical_formula_moiety 'C43 H47 N O2 P2 Pt S, C4 H8.87 O'
_chemical_formula_sum 'C47 H55.87 N O3 P2 Pt S'
_chemical_formula_weight 971.88
_chemical_name_common avpPtIVSulf
_chemical_name_systematic avpPtIVSulf
_space_group_IT_number 2
_symmetry_cell_setting triclinic
_symmetry_Int_Tables_number 2
_symmetry_space_group_name_Hall '-P 1'
_symmetry_space_group_name_H-M 'P -1'
_atom_sites_solution_hydrogens geom
_atom_sites_solution_primary direct
_atom_sites_solution_secondary difmap
_audit_creation_method SHELXL-97
_cell_angle_alpha 100.0110(14)
_cell_angle_beta 101.9370(14)
_cell_angle_gamma 91.6000(15)
_cell_formula_units_Z 2
_cell_length_a 10.8090(4)
_cell_length_b 14.5820(5)
_cell_length_c 14.6140(6)
_cell_measurement_reflns_used 689
_cell_measurement_temperature 130(2)
_cell_volume 2214.41(14)
_computing_cell_refinement 'HKL Scalepack (Otwinowski & Minor 1997)'
_computing_data_collection KappaCCD
_computing_data_reduction 'HKL Scalepack (Otwinowski & Minor 1997)'
_computing_molecular_graphics 'maXus, Zortep'
_computing_publication_material 'SHELXL-97 (Sheldrick, 1997)'
_computing_structure_refinement 'SHELXL-97 (Sheldrick, 1997)'
_computing_structure_solution SIR97
_diffrn_ambient_temperature 130(2)
_diffrn_measured_fraction_theta_full 0.991
_diffrn_measured_fraction_theta_max 0.939
_diffrn_measurement_device_type 'Nonius KappaCCD'
_diffrn_measurement_method '\f and \w scans'
_diffrn_radiation_monochromator graphite
_diffrn_radiation_source 'fine-focus sealed tube'
_diffrn_radiation_type MoK\a
_diffrn_radiation_wavelength 0.71073
_diffrn_reflns_av_R_equivalents 0.0527
_diffrn_reflns_av_sigmaI/netI 0.0907
_diffrn_reflns_limit_h_max 14
_diffrn_reflns_limit_h_min -12
_diffrn_reflns_limit_k_max 18
_diffrn_reflns_limit_k_min -19
_diffrn_reflns_limit_l_max 19
_diffrn_reflns_limit_l_min -18
_diffrn_reflns_number 16628
_diffrn_reflns_theta_full 25.00
_diffrn_reflns_theta_max 28.32
_diffrn_reflns_theta_min 2.15
_exptl_absorpt_coefficient_mu 3.328
_exptl_absorpt_correction_T_max 0.57
_exptl_absorpt_correction_T_min 0.37
_exptl_absorpt_correction_type multi-scan
_exptl_absorpt_process_details HKL2000
_exptl_crystal_colour colorless
_exptl_crystal_density_diffrn 1.458
_exptl_crystal_description prism
_exptl_crystal_F_000 985.7
_exptl_crystal_size_max 0.46
_exptl_crystal_size_mid 0.24
_exptl_crystal_size_min 0.17
_refine_diff_density_max 2.700
_refine_diff_density_min -1.703
_refine_diff_density_rms 0.139
_refine_ls_extinction_method none
_refine_ls_goodness_of_fit_ref 0.973
_refine_ls_hydrogen_treatment constr
_refine_ls_matrix_type full
_refine_ls_number_parameters 576
_refine_ls_number_reflns 10376
_refine_ls_number_restraints 87
_refine_ls_restrained_S_all 0.971
_refine_ls_R_factor_all 0.0733
_refine_ls_R_factor_gt 0.0467
_refine_ls_shift/su_max 0.000
_refine_ls_shift/su_mean 0.000
_refine_ls_structure_factor_coef Fsqd
_refine_ls_weighting_details 'calc w=1/[\s^2^(Fo^2^)+(0.0589P)^2^+0.0000P] where P=(Fo^2^+2Fc^2^)/3'
_refine_ls_weighting_scheme calc
_refine_ls_wR_factor_gt 0.1041
_refine_ls_wR_factor_ref 0.1147
_reflns_number_gt 7615
_reflns_number_total 10376
_reflns_threshold_expression >2sigma(I)
_cod_data_source_file ja069191hsi20070423_051311.cif
_cod_data_source_block shelxl
_cod_database_code 4109805

loop_
_symmetry_equiv_pos_as_xyz
'x, y, z'
'-x, -y, -z'

loop_
_atom_site_label
_atom_site_type_symbol
_atom_site_fract_x
_atom_site_fract_y
_atom_site_fract_z
_atom_site_U_iso_or_equiv
_atom_site_adp_type
_atom_site_occupancy
_atom_site_symmetry_multiplicity
_atom_site_calc_flag
_atom_site_refinement_flags
Pt1 Pt 0.113301(18) 0.765818(13) 0.058426(15) 0.03116(8) Uani 1 1 d .
S1 S 0.08187(13) 0.79530(10) 0.29118(11) 0.0408(3) Uani 1 1 d .
P1 P 0.25818(12) 0.64816(9) 0.04455(10) 0.0299(3) Uani 1 1 d .
P2 P 0.28741(12) 0.86589(9) 0.05655(10) 0.0289(3) Uani 1 1 d .
O1 O 0.0926(4) 0.7141(3) 0.3352(3) 0.0494(11) Uani 1 1 d .
O2 O -0.0441(4) 0.8191(3) 0.2523(3) 0.0529(11) Uani 1 1 d .
O3 O 0.9670(11) 0.3673(9) 0.4588(12) 0.093(4) Uani 0.567(8) 1 d PU
O4 O 0.8371(19) 0.3096(15) 0.4001(15) 0.149(7) Uani 0.433(8) 1 d PDU
N1 N 0.1669(4) 0.7920(3) 0.2147(3) 0.0358(10) Uani 1 1 d .
H1 H 0.2488 0.8023 0.2386 0.043 Uiso 1 1 calc R
C1 C 0.0487(5) 0.7421(4) -0.0894(4) 0.0367(12) Uani 1 1 d .
H1A H -0.0025 0.6827 -0.1101 0.044 Uiso 1 1 calc R
H1B H 0.1214 0.7396 -0.1200 0.044 Uiso 1 1 calc R
H1C H -0.0031 0.7928 -0.1073 0.044 Uiso 1 1 calc R
C2 C -0.0422(5) 0.6741(3) 0.0557(4) 0.0337(12) Uani 1 1 d .
H2A H -0.0426 0.6650 0.1205 0.040 Uiso 1 1 calc R
H2B H -0.0353 0.6139 0.0158 0.040 Uiso 1 1 calc R
H2C H -0.1211 0.7008 0.0295 0.040 Uiso 1 1 calc R
C3 C -0.0065(5) 0.8771(4) 0.0684(4) 0.0349(12) Uani 1 1 d .
H3A H -0.0915 0.8531 0.0698 0.042 Uiso 1 1 calc R
H3B H -0.0110 0.9077 0.0132 0.042 Uiso 1 1 calc R
H3C H 0.0274 0.9224 0.1268 0.042 Uiso 1 1 calc R
C4 C 0.4179(5) 0.7079(4) 0.0851(4) 0.0332(11) Uani 1 1 d .
C5 C 0.4294(5) 0.8044(3) 0.0888(4) 0.0296(11) Uani 1 1 d .
C6 C 0.5501(5) 0.8516(4) 0.1171(4) 0.0333(12) Uani 1 1 d .
H6 H 0.5581 0.9175 0.1223 0.040 Uiso 1 1 calc R
C7 C 0.6571(5) 0.8028(4) 0.1374(4) 0.0368(12) Uani 1 1 d .
H7 H 0.7386 0.8347 0.1549 0.044 Uiso 1 1 calc R
C8 C 0.6449(5) 0.7064(4) 0.1321(4) 0.0370(12) Uani 1 1 d .
H8 H 0.7183 0.6727 0.1459 0.044 Uiso 1 1 calc R
C9 C 0.5267(5) 0.6600(3) 0.1068(4) 0.0326(11) Uani 1 1 d .
H9 H 0.5193 0.5944 0.1042 0.039 Uiso 1 1 calc R
C10 C 0.2608(5) 0.5522(3) 0.1111(4) 0.0327(12) Uani 1 1 d .
C11 C 0.3178(5) 0.4702(4) 0.0830(4) 0.0380(13) Uani 1 1 d .
H11 H 0.3539 0.4631 0.0284 0.046 Uiso 1 1 calc R
C12 C 0.3211(5) 0.3982(4) 0.1363(4) 0.0403(13) Uani 1 1 d .
H12 H 0.3591 0.3420 0.1176 0.048 Uiso 1 1 calc R
C13 C 0.2691(5) 0.4098(4) 0.2158(4) 0.0392(13) Uani 1 1 d .
H13 H 0.2730 0.3622 0.2530 0.047 Uiso 1 1 calc R
C14 C 0.2118(6) 0.4899(4) 0.2411(4) 0.0448(14) Uani 1 1 d .
H14 H 0.1756 0.4969 0.2957 0.054 Uiso 1 1 calc R
C15 C 0.2053(5) 0.5613(4) 0.1888(4) 0.0363(12) Uani 1 1 d .
H15 H 0.1630 0.6157 0.2065 0.044 Uiso 1 1 calc R
C16 C 0.2555(5) 0.5896(3) -0.0756(4) 0.0308(11) Uani 1 1 d .
C17 C 0.3474(5) 0.6065(4) -0.1254(4) 0.0417(13) Uani 1 1 d .
H17 H 0.4182 0.6490 -0.0954 0.050 Uiso 1 1 calc R
C18 C 0.3365(6) 0.5621(5) -0.2178(4) 0.0527(16) Uani 1 1 d .
H18 H 0.4008 0.5738 -0.2507 0.063 Uiso 1 1 calc R
C19 C 0.2353(6) 0.5017(4) -0.2634(4) 0.0495(15) Uani 1 1 d .
H19 H 0.2292 0.4724 -0.3277 0.059 Uiso 1 1 calc R
C20 C 0.1412(6) 0.4827(4) -0.2165(4) 0.0410(13) Uani 1 1 d .
H20 H 0.0711 0.4399 -0.2476 0.049 Uiso 1 1 calc R
C21 C 0.1516(5) 0.5274(4) -0.1235(4) 0.0373(12) Uani 1 1 d .
H21 H 0.0868 0.5157 -0.0911 0.045 Uiso 1 1 calc R
C22 C 0.3104(5) 0.9770(3) 0.1396(4) 0.0323(11) Uani 1 1 d .
C23 C 0.3444(5) 0.9771(4) 0.2360(4) 0.0375(12) Uani 1 1 d .
H23 H 0.3673 0.9207 0.2573 0.045 Uiso 1 1 calc R
C24 C 0.3457(6) 1.0582(4) 0.3025(4) 0.0430(14) Uani 1 1 d .
H24 H 0.3717 1.0575 0.3686 0.052 Uiso 1 1 calc R
C25 C 0.3089(6) 1.1394(4) 0.2716(5) 0.0447(14) Uani 1 1 d .
H25 H 0.3063 1.1945 0.3165 0.054 Uiso 1 1 calc R
C26 C 0.2757(6) 1.1405(4) 0.1755(5) 0.0433(14) Uani 1 1 d .
H26 H 0.2520 1.1970 0.1548 0.052 Uiso 1 1 calc R
C27 C 0.2764(5) 1.0605(4) 0.1087(4) 0.0357(12) Uani 1 1 d .
H27 H 0.2540 1.0622 0.0427 0.043 Uiso 1 1 calc R
C28 C 0.2928(5) 0.8930(3) -0.0592(4) 0.0315(11) Uani 1 1 d .
C29 C 0.1903(5) 0.9354(4) -0.1059(4) 0.0358(12) Uani 1 1 d .
H29 H 0.1232 0.9526 -0.0747 0.043 Uiso 1 1 calc R
C30 C 0.1847(6) 0.9529(4) -0.1966(4) 0.0430(14) Uani 1 1 d .
H30 H 0.1155 0.9832 -0.2271 0.052 Uiso 1 1 calc R
C31 C 0.2810(6) 0.9257(4) -0.2424(4) 0.0468(15) Uani 1 1 d .
H31 H 0.2767 0.9363 -0.3053 0.056 Uiso 1 1 calc R
C32 C 0.3826(6) 0.8838(4) -0.1987(4) 0.0455(14) Uani 1 1 d .
H32 H 0.4484 0.8657 -0.2308 0.055 Uiso 1 1 calc R
C33 C 0.3888(5) 0.8677(3) -0.1065(4) 0.0350(12) Uani 1 1 d .
H33 H 0.4596 0.8390 -0.0758 0.042 Uiso 1 1 calc R
C34 C 0.1487(5) 0.8908(4) 0.3848(4) 0.0399(13) Uani 1 1 d .
C35 C 0.2629(6) 0.8831(4) 0.4461(4) 0.0465(15) Uani 1 1 d .
H35 H 0.3053 0.8270 0.4391 0.056 Uiso 1 1 calc R
C36 C 0.3142(7) 0.9568(4) 0.5164(5) 0.0510(16) Uani 1 1 d .
H36 H 0.3927 0.9509 0.5577 0.061 Uiso 1 1 calc R
C37 C 0.2558(7) 1.0397(4) 0.5297(4) 0.0489(15) Uani 1 1 d .
C38 C 0.1439(7) 1.0455(5) 0.4692(5) 0.0621(19) Uani 1 1 d .
H38 H 0.1016 1.1017 0.4765 0.075 Uiso 1 1 calc R
C39 C 0.0889(7) 0.9716(5) 0.3967(5) 0.0600(18) Uani 1 1 d .
H39 H 0.0101 0.9776 0.3558 0.072 Uiso 1 1 calc R
C40 C 0.3161(8) 1.1226(5) 0.6046(5) 0.0606(19) Uani 1 1 d .
H40A H 0.3677 1.1011 0.6583 0.073 Uiso 1 1 d R
H40B H 0.2486 1.1563 0.6267 0.073 Uiso 1 1 d R
C41 C 0.416(2) 1.1746(16) 0.5741(18) 0.061(6) Uani 0.50 1 d PU
H41A H 0.3765 1.1981 0.5161 0.073 Uiso 0.50 1 calc PR
H41B H 0.4785 1.1300 0.5564 0.073 Uiso 0.50 1 calc PR
C42 C 0.489(2) 1.2580(16) 0.6479(17) 0.072(6) Uani 0.50 1 d PU
H42A H 0.5108 1.2402 0.7114 0.086 Uiso 0.50 1 calc PR
H42B H 0.5689 1.2747 0.6298 0.086 Uiso 0.50 1 calc PR
C43 C 0.416(2) 1.3330(16) 0.6517(16) 0.107(8) Uani 0.50 1 d PU
H43A H 0.4205 1.3647 0.5985 0.160 Uiso 0.50 1 calc PR
H43B H 0.4469 1.3764 0.7119 0.160 Uiso 0.50 1 calc PR
H43C H 0.3277 1.3116 0.6474 0.160 Uiso 0.50 1 calc PR
C51 C 0.373(3) 1.1998(17) 0.563(2) 0.069(7) Uani 0.50 1 d PU
H51A H 0.4375 1.1745 0.5280 0.083 Uiso 0.50 1 calc PR
H51B H 0.3060 1.2244 0.5185 0.083 Uiso 0.50 1 calc PR
C52 C 0.434(2) 1.2770(17) 0.6452(19) 0.079(7) Uani 0.50 1 d PU
H52A H 0.5004 1.2527 0.6904 0.095 Uiso 0.50 1 calc PR
H52B H 0.3693 1.3035 0.6798 0.095 Uiso 0.50 1 calc PR
C53 C 0.4952(19) 1.3569(13) 0.5978(17) 0.101(6) Uani 0.50 1 d PU
H53A H 0.5446 1.3270 0.5531 0.152 Uiso 0.50 1 calc PR
H53B H 0.5506 1.4020 0.6482 0.152 Uiso 0.50 1 calc PR
H53C H 0.4270 1.3892 0.5640 0.152 Uiso 0.50 1 calc PR
C44 C 1.1127(15) 0.3524(11) 0.4851(10) 0.083(4) Uani 0.567(8) 1 d PU
H44A H 1.1623 0.4132 0.4990 0.100 Uiso 0.567(8) 1 calc PR
H44B H 1.1322 0.3232 0.5422 0.100 Uiso 0.567(8) 1 calc PR
C45 C 1.1446(13) 0.2943(10) 0.4073(12) 0.057(4) Uani 0.567(8) 1 d PU
H45A H 1.1894 0.2410 0.4285 0.068 Uiso 0.567(8) 1 calc PR
H45B H 1.2011 0.3296 0.3784 0.068 Uiso 0.567(8) 1 calc PR
C46 C 1.0294(13) 0.2612(11) 0.3387(10) 0.071(4) Uani 0.567(8) 1 d PU
H46A H 1.0184 0.2967 0.2860 0.086 Uiso 0.567(8) 1 calc PR
H46B H 1.0328 0.1943 0.3118 0.086 Uiso 0.567(8) 1 calc PR
C47 C 0.9267(17) 0.2735(10) 0.3855(15) 0.095(6) Uani 0.567(8) 1 d PU
H47A H 0.9156 0.2209 0.4184 0.114 Uiso 0.567(8) 1 calc PR
H47B H 0.8468 0.2787 0.3398 0.114 Uiso 0.567(8) 1 calc PR
C48 C 0.5946(17) 0.3115(13) 0.4088(14) 0.086(5) Uani 0.433(8) 1 d PDU
H48A H 0.5748 0.2958 0.3391 0.130 Uiso 0.433(8) 1 calc PR
H48B H 0.5393 0.3592 0.4297 0.130 Uiso 0.433(8) 1 calc PR
H48C H 0.5810 0.2555 0.4350 0.130 Uiso 0.433(8) 1 calc PR
C49 C 0.7339(16) 0.3492(15) 0.4441(15) 0.098(6) Uani 0.433(8) 1 d PDU
H49A H 0.7360 0.4164 0.4408 0.118 Uiso 0.433(8) 1 calc PR
H49B H 0.7574 0.3451 0.5124 0.118 Uiso 0.433(8) 1 calc PR
C50 C 0.9736(19) 0.336(3) 0.424(3) 0.121(9) Uani 0.433(8) 1 d PDU
H50A H 0.9947 0.3264 0.4908 0.146 Uiso 0.433(8) 1 calc PR
H50B H 0.9721 0.4045 0.4294 0.146 Uiso 0.433(8) 1 calc PR
C54 C 1.102(3) 0.321(2) 0.397(3) 0.107(9) Uani 0.433(8) 1 d PDU
H54A H 1.1270 0.2577 0.4042 0.161 Uiso 0.433(8) 1 calc PR
H54B H 1.1663 0.3669 0.4377 0.161 Uiso 0.433(8) 1 calc PR
H54C H 1.0952 0.3270 0.3300 0.161 Uiso 0.433(8) 1 calc PR

loop_
_atom_site_aniso_label
_atom_site_aniso_U_11
_atom_site_aniso_U_22
_atom_site_aniso_U_33
_atom_site_aniso_U_23
_atom_site_aniso_U_13
_atom_site_aniso_U_12
Pt1 0.02583(11) 0.03142(11) 0.03666(13) 0.00740(8) 0.00644(8) 0.00398(7)
S1 0.0349(7) 0.0506(8) 0.0381(8) 0.0061(7) 0.0126(6) 0.0020(6)
P1 0.0249(6) 0.0283(6) 0.0373(8) 0.0081(6) 0.0063(6) 0.0035(5)
P2 0.0262(6) 0.0272(6) 0.0334(7) 0.0066(6) 0.0057(5) 0.0034(5)
O1 0.058(3) 0.046(2) 0.049(3) 0.011(2) 0.024(2) -0.009(2)
O2 0.029(2) 0.083(3) 0.044(3) 0.002(2) 0.0093(18) 0.002(2)
O3 0.077(5) 0.072(7) 0.122(11) -0.017(6) 0.037(6) 0.000(5)
O4 0.138(8) 0.169(15) 0.149(14) 0.034(11) 0.053(10) -0.018(10)
N1 0.027(2) 0.045(3) 0.034(3) 0.002(2) 0.0091(19) -0.0009(19)
C1 0.033(3) 0.037(3) 0.037(3) 0.006(2) -0.001(2) 0.002(2)
C2 0.028(3) 0.034(3) 0.036(3) 0.006(2) 0.000(2) 0.000(2)
C3 0.031(3) 0.034(3) 0.040(3) 0.007(2) 0.006(2) 0.009(2)
C4 0.036(3) 0.035(3) 0.030(3) 0.008(2) 0.008(2) 0.001(2)
C5 0.028(3) 0.027(2) 0.031(3) 0.000(2) 0.006(2) 0.000(2)
C6 0.028(3) 0.030(3) 0.045(3) 0.009(2) 0.011(2) 0.005(2)
C7 0.027(3) 0.041(3) 0.042(3) 0.007(3) 0.007(2) -0.003(2)
C8 0.027(3) 0.042(3) 0.043(3) 0.010(3) 0.008(2) 0.009(2)
C9 0.030(3) 0.026(2) 0.040(3) 0.006(2) 0.005(2) 0.006(2)
C10 0.030(3) 0.028(2) 0.040(3) 0.010(2) 0.003(2) 0.000(2)
C11 0.033(3) 0.034(3) 0.046(3) 0.007(3) 0.005(2) 0.001(2)
C12 0.034(3) 0.038(3) 0.048(4) 0.012(3) 0.005(3) 0.006(2)
C13 0.034(3) 0.038(3) 0.047(4) 0.019(3) 0.005(3) -0.001(2)
C14 0.052(4) 0.044(3) 0.043(4) 0.015(3) 0.015(3) 0.004(3)
C15 0.041(3) 0.032(3) 0.037(3) 0.009(2) 0.008(2) 0.002(2)
C16 0.030(3) 0.029(2) 0.034(3) 0.009(2) 0.006(2) 0.010(2)
C17 0.033(3) 0.048(3) 0.043(4) 0.003(3) 0.009(3) -0.002(2)
C18 0.049(4) 0.073(4) 0.038(4) 0.009(3) 0.015(3) -0.006(3)
C19 0.056(4) 0.055(4) 0.035(3) 0.003(3) 0.009(3) 0.007(3)
C20 0.040(3) 0.039(3) 0.040(3) 0.003(3) 0.002(3) 0.000(2)
C21 0.038(3) 0.037(3) 0.038(3) 0.010(2) 0.008(2) -0.001(2)
C22 0.028(3) 0.032(3) 0.039(3) 0.009(2) 0.011(2) 0.007(2)
C23 0.046(3) 0.033(3) 0.037(3) 0.011(2) 0.013(3) 0.002(2)
C24 0.052(4) 0.041(3) 0.035(3) 0.006(3) 0.009(3) -0.006(3)
C25 0.044(3) 0.042(3) 0.046(4) -0.003(3) 0.015(3) 0.003(3)
C26 0.043(3) 0.026(3) 0.060(4) 0.006(3) 0.010(3) 0.007(2)
C27 0.032(3) 0.034(3) 0.040(3) 0.009(2) 0.005(2) 0.004(2)
C28 0.031(3) 0.028(2) 0.036(3) 0.009(2) 0.007(2) 0.004(2)
C29 0.040(3) 0.033(3) 0.036(3) 0.010(2) 0.007(2) 0.005(2)
C30 0.054(4) 0.041(3) 0.035(3) 0.017(3) 0.003(3) 0.006(3)
C31 0.063(4) 0.044(3) 0.034(3) 0.010(3) 0.010(3) -0.006(3)
C32 0.049(4) 0.044(3) 0.046(4) 0.007(3) 0.016(3) -0.002(3)
C33 0.034(3) 0.032(3) 0.038(3) 0.003(2) 0.009(2) -0.001(2)
C34 0.040(3) 0.050(3) 0.030(3) 0.004(3) 0.010(2) 0.005(3)
C35 0.046(3) 0.046(3) 0.046(4) 0.012(3) 0.003(3) 0.011(3)
C36 0.060(4) 0.048(3) 0.040(4) 0.006(3) 0.001(3) 0.006(3)
C37 0.064(4) 0.052(4) 0.033(3) 0.002(3) 0.019(3) 0.007(3)
C38 0.072(5) 0.058(4) 0.053(4) 0.000(3) 0.011(4) 0.026(4)
C39 0.057(4) 0.065(4) 0.054(4) 0.008(4) 0.001(3) 0.026(3)
C40 0.087(5) 0.055(4) 0.037(4) -0.001(3) 0.013(4) 0.007(4)
C41 0.065(12) 0.060(12) 0.047(10) -0.016(9) 0.013(9) -0.016(9)
C42 0.074(12) 0.075(12) 0.065(10) 0.007(9) 0.019(10) -0.001(10)
C43 0.137(15) 0.086(12) 0.090(13) 0.051(11) -0.020(11) 0.016(12)
C51 0.085(15) 0.059(11) 0.059(11) -0.006(9) 0.017(11) 0.005(9)
C52 0.066(12) 0.070(11) 0.086(13) -0.007(10) -0.003(10) 0.023(11)
C53 0.086(11) 0.069(10) 0.131(14) -0.018(10) 0.017(11) -0.020(9)
C44 0.094(6) 0.086(10) 0.050(7) -0.017(6) -0.005(6) 0.028(7)
C45 0.059(5) 0.042(7) 0.054(8) -0.012(6) -0.006(5) 0.004(5)
C46 0.059(7) 0.084(9) 0.054(7) -0.011(6) -0.003(4) -0.008(6)
C47 0.072(6) 0.053(7) 0.155(15) -0.009(7) 0.043(7) -0.021(7)
C48 0.112(7) 0.073(10) 0.071(11) 0.040(9) -0.008(8) -0.019(8)
C49 0.101(7) 0.110(14) 0.085(12) 0.050(11) -0.002(8) -0.010(8)
C50 0.117(7) 0.124(19) 0.130(19) 0.048(16) 0.018(10) 0.037(11)
C54 0.128(10) 0.109(18) 0.092(16) 0.034(14) 0.028(13) 0.009(13)

loop_
_atom_type_symbol
_atom_type_description
_atom_type_scat_dispersion_real
_atom_type_scat_dispersion_imag
_atom_type_scat_source
C C 0.0033 0.0016 'International Tables Vol C Tables 4.2.6.8 and 6.1.1.4'
H H 0.0000 0.0000 'International Tables Vol C Tables 4.2.6.8 and 6.1.1.4'
N N 0.0061 0.0033 'International Tables Vol C Tables 4.2.6.8 and 6.1.1.4'
O O 0.0106 0.0060 'International Tables Vol C Tables 4.2.6.8 and 6.1.1.4'
S S 0.1246 0.1234 'International Tables Vol C Tables 4.2.6.8 and 6.1.1.4'
P P 0.1023 0.0942 'International Tables Vol C Tables 4.2.6.8 and 6.1.1.4'
Pt Pt -1.7033 8.3905 'International Tables Vol C Tables 4.2.6.8 and 6.1.1.4'

loop_
_geom_angle_atom_site_label_1
_geom_angle_atom_site_label_2
_geom_angle_atom_site_label_3
_geom_angle
C1 Pt1 C3 88.6(2)
C1 Pt1 C2 84.5(2)
C3 Pt1 C2 88.5(2)
C1 Pt1 N1 175.85(18)
C3 Pt1 N1 88.40(19)
C2 Pt1 N1 92.53(18)
C1 Pt1 P2 93.85(15)
C3 Pt1 P2 92.28(15)
C2 Pt1 P2 178.17(15)
N1 Pt1 P2 89.13(12)
C1 Pt1 P1 90.77(16)
C3 Pt1 P1 175.94(15)
C2 Pt1 P1 95.39(15)
N1 Pt1 P1 92.42(12)
P2 Pt1 P1 83.75(4)
O1 S1 O2 117.0(3)
O1 S1 N1 111.7(3)
O2 S1 N1 110.3(3)
O1 S1 C34 105.0(3)
O2 S1 C34 105.9(3)
N1 S1 C34 105.9(3)
C16 P1 C10 103.6(2)
C16 P1 C4 104.0(2)
C10 P1 C4 105.1(2)
C16 P1 Pt1 115.24(16)
C10 P1 Pt1 121.04(18)
C4 P1 Pt1 106.24(17)
C28 P2 C5 104.8(2)
C28 P2 C22 106.5(2)
C5 P2 C22 106.0(2)
C28 P2 Pt1 114.88(17)
C5 P2 Pt1 107.00(16)
C22 P2 Pt1 116.71(17)
C44 O3 C47 97.2(11)
C50 O4 C49 130(2)
S1 N1 Pt1 130.3(3)
S1 N1 H1 114.8
Pt1 N1 H1 114.8
Pt1 C1 H1A 109.5
Pt1 C1 H1B 109.5
H1A C1 H1B 109.5
Pt1 C1 H1C 109.5
H1A C1 H1C 109.5
H1B C1 H1C 109.5
Pt1 C2 H2A 109.5
Pt1 C2 H2B 109.5
H2A C2 H2B 109.5
Pt1 C2 H2C 109.5
H2A C2 H2C 109.5
H2B C2 H2C 109.5
Pt1 C3 H3A 109.5
Pt1 C3 H3B 109.5
H3A C3 H3B 109.5
Pt1 C3 H3C 109.5
H3A C3 H3C 109.5
H3B C3 H3C 109.5
C9 C4 C5 119.4(5)
C9 C4 P1 122.5(4)
C5 C4 P1 118.1(4)
C4 C5 C6 119.5(5)
C4 C5 P2 119.1(4)
C6 C5 P2 121.4(4)
C7 C6 C5 120.3(5)
C7 C6 H6 119.9
C5 C6 H6 119.9
C6 C7 C8 119.8(5)
C6 C7 H7 120.1
C8 C7 H7 120.1
C9 C8 C7 120.2(5)
C9 C8 H8 119.9
C7 C8 H8 119.9
C8 C9 C4 120.8(5)
C8 C9 H9 119.6
C4 C9 H9 119.6
C15 C10 C11 120.1(5)
C15 C10 P1 119.5(4)
C11 C10 P1 120.4(4)
C10 C11 C12 119.5(5)
C10 C11 H11 120.3
C12 C11 H11 120.3
C13 C12 C11 119.6(5)
C13 C12 H12 120.2
C11 C12 H12 120.2
C14 C13 C12 120.0(5)
C14 C13 H13 120.0
C12 C13 H13 120.0
C13 C14 C15 121.5(6)
C13 C14 H14 119.2
C15 C14 H14 119.2
C10 C15 C14 119.2(5)
C10 C15 H15 120.4
C14 C15 H15 120.4
C17 C16 C21 117.7(5)
C17 C16 P1 123.5(4)
C21 C16 P1 118.6(4)
C18 C17 C16 120.3(5)
C18 C17 H17 119.8
C16 C17 H17 119.8
C19 C18 C17 121.3(6)
C19 C18 H18 119.3
C17 C18 H18 119.3
C18 C19 C20 120.4(6)
C18 C19 H19 119.8
C20 C19 H19 119.8
C21 C20 C19 118.5(5)
C21 C20 H20 120.7
C19 C20 H20 120.7
C20 C21 C16 121.7(5)
C20 C21 H21 119.1
C16 C21 H21 119.1
C23 C22 C27 119.0(5)
C23 C22 P2 119.1(4)
C27 C22 P2 121.2(4)
C22 C23 C24 121.3(5)
C22 C23 H23 119.4
C24 C23 H23 119.4
C25 C24 C23 119.4(6)
C25 C24 H24 120.3
C23 C24 H24 120.3
C26 C25 C24 119.9(6)
C26 C25 H25 120.0
C24 C25 H25 120.0
C25 C26 C27 121.0(5)
C25 C26 H26 119.5
C27 C26 H26 119.5
C26 C27 C22 119.3(5)
C26 C27 H27 120.3
C22 C27 H27 120.3
C33 C28 C29 118.4(5)
C33 C28 P2 123.3(4)
C29 C28 P2 118.1(4)
C30 C29 C28 121.1(5)
C30 C29 H29 119.4
C28 C29 H29 119.4
C31 C30 C29 119.2(6)
C31 C30 H30 120.4
C29 C30 H30 120.4
C32 C31 C30 121.1(6)
C32 C31 H31 119.5
C30 C31 H31 119.5
C31 C32 C33 119.5(6)
C31 C32 H32 120.2
C33 C32 H32 120.2
C28 C33 C32 120.7(5)
C28 C33 H33 119.6
C32 C33 H33 119.6
C39 C34 C35 119.2(6)
C39 C34 S1 120.8(5)
C35 C34 S1 120.0(5)
C36 C35 C34 119.6(6)
C36 C35 H35 120.2
C34 C35 H35 120.2
C35 C36 C37 122.3(6)
C35 C36 H36 118.8
C37 C36 H36 118.8
C38 C37 C36 117.1(6)
C38 C37 C40 120.8(6)
C36 C37 C40 122.0(6)
C37 C38 C39 122.1(6)
C37 C38 H38 118.9
C39 C38 H38 118.9
C34 C39 C38 119.7(6)
C34 C39 H39 120.2
C38 C39 H39 120.2
C41 C40 C37 112.2(10)
C37 C40 C51 113.1(11)
C41 C40 H40A 99.5
C37 C40 H40A 109.6
C51 C40 H40A 118.6
C41 C40 H40B 119.3
C37 C40 H40B 107.8
C51 C40 H40B 98.6
H40A C40 H40B 107.9
C40 C41 C42 116.3(19)
C40 C41 H41A 108.2
C42 C41 H41A 108.2
C40 C41 H41B 108.2
C42 C41 H41B 108.2
H41A C41 H41B 107.4
C43 C42 C41 110(2)
C43 C42 H42A 109.7
C41 C42 H42A 109.7
C43 C42 H42B 109.7
C41 C42 H42B 109.7
H42A C42 H42B 108.2
C42 C43 H43A 109.5
C42 C43 H43B 109.5
H43A C43 H43B 109.5
C42 C43 H43C 109.5
H43A C43 H43C 109.5
H43B C43 H43C 109.5
C52 C51 C40 108(2)
C52 C51 H51A 110.1
C40 C51 H51A 110.1
C52 C51 H51B 110.1
C40 C51 H51B 110.1
H51A C51 H51B 108.5
C51 C52 C53 106(2)
C51 C52 H52A 110.5
C53 C52 H52A 110.5
C51 C52 H52B 110.5
C53 C52 H52B 110.5
H52A C52 H52B 108.7
C52 C53 H53A 109.5
C52 C53 H53B 109.5
H53A C53 H53B 109.5
C52 C53 H53C 109.5
H53A C53 H53C 109.5
H53B C53 H53C 109.5
C45 C44 O3 108.1(12)
C45 C44 H44A 110.1
O3 C44 H44A 110.1
C45 C44 H44B 110.1
O3 C44 H44B 110.1
H44A C44 H44B 108.4
C44 C45 C46 108.2(13)
C44 C45 H45A 110.1
C46 C45 H45A 110.1
C44 C45 H45B 110.0
C46 C45 H45B 110.0
H45A C45 H45B 108.4
C47 C46 C45 108.1(14)
C47 C46 H46A 110.1
C45 C46 H46A 110.1
C47 C46 H46B 110.1
C45 C46 H46B 110.1
H46A C46 H46B 108.4
C46 C47 O3 103.6(12)
C46 C47 H47A 111.0
O3 C47 H47A 111.0
C46 C47 H47B 111.0
O3 C47 H47B 111.1
H47A C47 H47B 109.0
C49 C48 H48A 109.5
C49 C48 H48B 109.5
H48A C48 H48B 109.5
C49 C48 H48C 109.5
H48A C48 H48C 109.5
H48B C48 H48C 109.5
O4 C49 C48 122.7(19)
O4 C49 H49A 106.6
C48 C49 H49A 106.7
O4 C49 H49B 106.7
C48 C49 H49B 106.7
H49A C49 H49B 106.6
O4 C50 C54 146(3)
O4 C50 H50A 100.2
C54 C50 H50A 100.2
O4 C50 H50B 100.2
C54 C50 H50B 100.2
H50A C50 H50B 104.3
C50 C54 H54A 109.4
C50 C54 H54B 109.6
H54A C54 H54B 109.5
C50 C54 H54C 109.4
H54A C54 H54C 109.5
H54B C54 H54C 109.5

loop_
_geom_bond_atom_site_label_1
_geom_bond_atom_site_label_2
_geom_bond_distance
Pt1 C1 2.092(5)
Pt1 C3 2.108(5)
Pt1 C2 2.108(5)
Pt1 N1 2.199(4)
Pt1 P2 2.3567(13)
Pt1 P1 2.3659(13)
S1 O1 1.439(4)
S1 O2 1.439(4)
S1 N1 1.583(4)
S1 C34 1.790(6)
P1 C16 1.808(5)
P1 C10 1.835(5)
P1 C4 1.845(5)
P2 C28 1.815(5)
P2 C5 1.819(5)
P2 C22 1.824(5)
O3 C44 1.573(19)
O3 C47 1.572(19)
O4 C50 1.468(10)
O4 C49 1.482(10)
N1 H1 0.8800
C1 H1A 0.9800
C1 H1B 0.9800
C1 H1C 0.9800
C2 H2A 0.9800
C2 H2B 0.9800
C2 H2C 0.9800
C3 H3A 0.9800
C3 H3B 0.9800
C3 H3C 0.9800
C4 C9 1.394(7)
C4 C5 1.399(7)
C5 C6 1.405(7)
C6 C7 1.383(7)
C6 H6 0.9500
C7 C8 1.395(7)
C7 H7 0.9500
C8 C9 1.377(7)
C8 H8 0.9500
C9 H9 0.9500
C10 C15 1.380(8)
C10 C11 1.396(8)
C11 C12 1.410(8)
C11 H11 0.9500
C12 C13 1.379(8)
C12 H12 0.9500
C13 C14 1.367(8)
C13 H13 0.9500
C14 C15 1.389(8)
C14 H14 0.9500
C15 H15 0.9500
C16 C17 1.388(7)
C16 C21 1.404(7)
C17 C18 1.372(8)
C17 H17 0.9500
C18 C19 1.363(9)
C18 H18 0.9500
C19 C20 1.385(9)
C19 H19 0.9500
C20 C21 1.382(8)
C20 H20 0.9500
C21 H21 0.9500
C22 C23 1.379(8)
C22 C27 1.404(7)
C23 C24 1.392(8)
C23 H23 0.9500
C24 C25 1.380(8)
C24 H24 0.9500
C25 C26 1.379(9)
C25 H25 0.9500
C26 C27 1.386(8)
C26 H26 0.9500
C27 H27 0.9500
C28 C33 1.385(7)
C28 C29 1.395(7)
C29 C30 1.383(8)
C29 H29 0.9500
C30 C31 1.381(9)
C30 H30 0.9500
C31 C32 1.367(9)
C31 H31 0.9500
C32 C33 1.396(8)
C32 H32 0.9500
C33 H33 0.9500
C34 C39 1.362(8)
C34 C35 1.387(8)
C35 C36 1.366(9)
C35 H35 0.9500
C36 C37 1.381(9)
C36 H36 0.9500
C37 C38 1.357(9)
C37 C40 1.512(9)
C38 C39 1.394(10)
C38 H38 0.9500
C39 H39 0.9500
C40 C41 1.49(3)
C40 C51 1.54(3)
C40 H40A 0.9700
C40 H40B 0.9699
C41 C42 1.55(3)
C41 H41A 0.9900
C41 H41B 0.9900
C42 C43 1.37(3)
C42 H42A 0.9900
C42 H42B 0.9900
C43 H43A 0.9800
C43 H43B 0.9800
C43 H43C 0.9800
C51 C52 1.52(4)
C51 H51A 0.9900
C51 H51B 0.9900
C52 C53 1.65(4)
C52 H52A 0.9900
C52 H52B 0.9900
C53 H53A 0.9800
C53 H53B 0.9800
C53 H53C 0.9800
C44 C45 1.40(2)
C44 H44A 0.9900
C44 H44B 0.9900
C45 C46 1.44(2)
C45 H45A 0.9900
C45 H45B 0.9900
C46 C47 1.42(2)
C46 H46A 0.9900
C46 H46B 0.9900
C47 H47A 0.9900
C47 H47B 0.9900
C48 C49 1.539(10)
C48 H48A 0.9800
C48 H48B 0.9800
C48 H48C 0.9800
C49 H49A 0.9900
C49 H49B 0.9900
C50 C54 1.537(10)
C50 H50A 0.9900
C50 H50B 0.9900
C54 H54A 0.9800
C54 H54B 0.9800
C54 H54C 0.9800

loop_
_geom_torsion_atom_site_label_1
_geom_torsion_atom_site_label_2
_geom_torsion_atom_site_label_3
_geom_torsion_atom_site_label_4
_geom_torsion
C1 Pt1 P1 C16 -0.4(2)
C2 Pt1 P1 C16 84.2(2)
N1 Pt1 P1 C16 177.0(2)
P2 Pt1 P1 C16 -94.18(19)
C1 Pt1 P1 C10 -126.3(2)
C2 Pt1 P1 C10 -41.8(3)
N1 Pt1 P1 C10 51.0(2)
P2 Pt1 P1 C10 139.9(2)
C1 Pt1 P1 C4 114.2(2)
C2 Pt1 P1 C4 -161.2(2)
N1 Pt1 P1 C4 -68.4(2)
P2 Pt1 P1 C4 20.41(18)
C1 Pt1 P2 C28 5.5(2)
C3 Pt1 P2 C28 -83.2(2)
N1 Pt1 P2 C28 -171.6(2)
P1 Pt1 P2 C28 95.87(19)
C1 Pt1 P2 C5 -110.4(2)
C3 Pt1 P2 C5 160.9(2)
N1 Pt1 P2 C5 72.5(2)
P1 Pt1 P2 C5 -20.00(18)
C1 Pt1 P2 C22 131.2(2)
C3 Pt1 P2 C22 42.4(2)
N1 Pt1 P2 C22 -45.9(2)
P1 Pt1 P2 C22 -138.5(2)
O1 S1 N1 Pt1 106.5(3)
O2 S1 N1 Pt1 -25.5(4)
C34 S1 N1 Pt1 -139.6(3)
C3 Pt1 N1 S1 55.9(4)
C2 Pt1 N1 S1 -32.6(4)
P2 Pt1 N1 S1 148.2(3)
P1 Pt1 N1 S1 -128.1(3)
C16 P1 C4 C9 -72.4(5)
C10 P1 C4 C9 36.1(5)
Pt1 P1 C4 C9 165.5(4)
C16 P1 C4 C5 104.0(4)
C10 P1 C4 C5 -147.4(4)
Pt1 P1 C4 C5 -18.0(5)
C9 C4 C5 C6 -1.9(8)
P1 C4 C5 C6 -178.4(4)
C9 C4 C5 P2 178.0(4)
P1 C4 C5 P2 1.4(6)
C28 P2 C5 C4 -106.4(4)
C22 P2 C5 C4 141.2(4)
Pt1 P2 C5 C4 16.0(5)
C28 P2 C5 C6 73.5(5)
C22 P2 C5 C6 -38.9(5)
Pt1 P2 C5 C6 -164.1(4)
C4 C5 C6 C7 2.6(8)
P2 C5 C6 C7 -177.3(4)
C5 C6 C7 C8 -1.6(8)
C6 C7 C8 C9 -0.1(9)
C7 C8 C9 C4 0.8(8)
C5 C4 C9 C8 0.2(8)
P1 C4 C9 C8 176.6(4)
C16 P1 C10 C15 -149.5(4)
C4 P1 C10 C15 101.6(5)
Pt1 P1 C10 C15 -18.4(5)
C16 P1 C10 C11 30.1(5)
C4 P1 C10 C11 -78.8(5)
Pt1 P1 C10 C11 161.2(4)
C15 C10 C11 C12 -1.8(8)
P1 C10 C11 C12 178.6(4)
C10 C11 C12 C13 -0.5(8)
C11 C12 C13 C14 1.6(8)
C12 C13 C14 C15 -0.5(9)
C11 C10 C15 C14 2.9(8)
P1 C10 C15 C14 -177.5(4)
C13 C14 C15 C10 -1.7(9)
C10 P1 C16 C17 -121.2(5)
C4 P1 C16 C17 -11.5(5)
Pt1 P1 C16 C17 104.3(4)
C10 P1 C16 C21 62.4(4)
C4 P1 C16 C21 172.1(4)
Pt1 P1 C16 C21 -72.1(4)
C21 C16 C17 C18 -1.0(8)
P1 C16 C17 C18 -177.4(5)
C16 C17 C18 C19 0.9(10)
C17 C18 C19 C20 -0.9(10)
C18 C19 C20 C21 1.0(9)
C19 C20 C21 C16 -1.1(8)
C17 C16 C21 C20 1.1(8)
P1 C16 C21 C20 177.7(4)
C28 P2 C22 C23 -162.8(4)
C5 P2 C22 C23 -51.6(5)
Pt1 P2 C22 C23 67.4(5)
C28 P2 C22 C27 26.7(5)
C5 P2 C22 C27 137.9(4)
Pt1 P2 C22 C27 -103.1(4)
C27 C22 C23 C24 -0.2(8)
P2 C22 C23 C24 -170.8(4)
C22 C23 C24 C25 1.9(9)
C23 C24 C25 C26 -2.4(9)
C24 C25 C26 C27 1.2(9)
C25 C26 C27 C22 0.5(8)
C23 C22 C27 C26 -1.0(8)
P2 C22 C27 C26 169.4(4)
C5 P2 C28 C33 0.7(5)
C22 P2 C28 C33 112.7(4)
Pt1 P2 C28 C33 -116.5(4)
C5 P2 C28 C29 175.8(4)
C22 P2 C28 C29 -72.2(4)
Pt1 P2 C28 C29 58.7(4)
C33 C28 C29 C30 -0.7(8)
P2 C28 C29 C30 -176.1(4)
C28 C29 C30 C31 1.6(8)
C29 C30 C31 C32 -1.4(9)
C30 C31 C32 C33 0.4(9)
C29 C28 C33 C32 -0.4(7)
P2 C28 C33 C32 174.8(4)
C31 C32 C33 C28 0.5(8)
O1 S1 C34 C39 -134.4(5)
O2 S1 C34 C39 -10.0(6)
N1 S1 C34 C39 107.2(6)
O1 S1 C34 C35 45.9(5)
O2 S1 C34 C35 170.3(5)
N1 S1 C34 C35 -72.5(5)
C39 C34 C35 C36 -0.7(10)
S1 C34 C35 C36 179.0(5)
C34 C35 C36 C37 0.4(10)
C35 C36 C37 C38 -0.1(10)
C35 C36 C37 C40 -176.9(6)
C36 C37 C38 C39 0.2(11)
C40 C37 C38 C39 177.0(7)
C35 C34 C39 C38 0.7(10)
S1 C34 C39 C38 -179.0(6)
C37 C38 C39 C34 -0.5(12)
C38 C37 C40 C41 -98.2(13)
C36 C37 C40 C41 78.5(12)
C38 C37 C40 C51 -72.9(13)
C36 C37 C40 C51 103.8(12)
C37 C40 C41 C42 -176.9(15)
C51 C40 C41 C42 86(5)
C40 C41 C42 C43 -77(3)
C41 C40 C51 C52 -86(5)
C37 C40 C51 C52 -178.3(13)
C40 C51 C52 C53 179.1(15)
C47 O3 C44 C45 26.6(18)
O3 C44 C45 C46 -7(2)
C44 C45 C46 C47 -18(2)
C45 C46 C47 O3 35.8(19)
C44 O3 C47 C46 -36.7(17)
C50 O4 C49 C48 -180(3)
C49 O4 C50 C54 -174(5)
